data_7107879
loop_
_publ_author_name
'Tomoya Ishizuka'
'Muniappan Sankar'
'Yusuke Yamada'
'Shunichi Fukuzumi'
'Takahiko Kojima'

_publ_section_title
;
 Porphyrin nanochannels reinforced by hydrogen bonding
;
_journal_name_full Chem.Commun.
_journal_page_first 6481
_journal_paper_doi 10.1039/c2cc31142a
_journal_volume 48
_journal_year 2012
_chemical_formula_sum 'C105 H112 Cl2 N4 O23'
_chemical_formula_weight 1868.89
_chemical_name_systematic
;
?
;
_space_group_IT_number 2
_symmetry_cell_setting triclinic
_symmetry_space_group_name_Hall '-P 1'
_symmetry_space_group_name_H-M 'P -1'
_atom_sites_solution_hydrogens geom
_atom_sites_solution_primary direct
_atom_sites_solution_secondary difmap
_audit_creation_method SHELXL-97
_cell_angle_alpha 81.772(5)
_cell_angle_beta 74.657(5)
_cell_angle_gamma 89.895(5)
_cell_formula_units_Z 2
_cell_length_a 15.306(5)
_cell_length_b 15.402(5)
_cell_length_c 19.612(7)
_cell_measurement_temperature 120(2)
_cell_volume 4410(3)
_computing_cell_refinement 'SAINT V7.68A (Bruker AXS, 2009)'
_computing_data_collection 'Bruker Instrument Service v2009, 11, 0, 0'
_computing_data_reduction 'SAINT V7.68A (Bruker AXS, 2009)'
_computing_molecular_graphics 'Yadokari-XG 2009'
_computing_publication_material 'Mercury CSD 3.0.1'
_computing_structure_refinement 'SHELXL-97 (Sheldrick, 1997)'
_computing_structure_solution 'SHELXS-97 (Sheldrick, 1990)'
_diffrn_ambient_temperature 120(2)
_diffrn_measured_fraction_theta_full 0.983
_diffrn_measured_fraction_theta_max 0.983
_diffrn_measurement_device_type 'Bruker APEXII'
_diffrn_measurement_method '2\q scans'
_diffrn_radiation_monochromator graphite
_diffrn_radiation_source 'fine-focus sealed tube'
_diffrn_radiation_type MoK\a
_diffrn_radiation_wavelength 0.71073
_diffrn_reflns_av_R_equivalents 0.0483
_diffrn_reflns_av_sigmaI/netI 0.1138
_diffrn_reflns_limit_h_max 17
_diffrn_reflns_limit_h_min -15
_diffrn_reflns_limit_k_max 15
_diffrn_reflns_limit_k_min -17
_diffrn_reflns_limit_l_max 22
_diffrn_reflns_limit_l_min -22
_diffrn_reflns_number 18643
_diffrn_reflns_theta_full 23.74
_diffrn_reflns_theta_max 23.74
_diffrn_reflns_theta_min 1.09
_exptl_absorpt_coefficient_mu 0.157
_exptl_absorpt_correction_T_max 0.9768
_exptl_absorpt_correction_T_min 0.9693
_exptl_absorpt_correction_type multi-scan
_exptl_absorpt_process_details 'SADABS V2008/1 (Bruker AXS)'
_exptl_crystal_colour green
_exptl_crystal_density_diffrn 1.408
_exptl_crystal_density_method 'not measured'
_exptl_crystal_description prism
_exptl_crystal_F_000 1976
_exptl_crystal_size_max 0.20
_exptl_crystal_size_mid 0.20
_exptl_crystal_size_min 0.15
_platon_squeeze_details 'Five MeOH and four water molecules per asymmetric unit were deleted with the squeeze program'
_refine_diff_density_max 1.445
_refine_diff_density_min -0.830
_refine_diff_density_rms 0.069
_refine_ls_extinction_method none
_refine_ls_goodness_of_fit_ref 1.026
_refine_ls_hydrogen_treatment constr
_refine_ls_matrix_type full
_refine_ls_number_parameters 993
_refine_ls_number_reflns 13197
_refine_ls_number_restraints 0
_refine_ls_restrained_S_all 1.026
_refine_ls_R_factor_all 0.1161
_refine_ls_R_factor_gt 0.0698
_refine_ls_shift/su_max 0.002
_refine_ls_shift/su_mean 0.000
_refine_ls_structure_factor_coef Fsqd
_refine_ls_weighting_details 'calc w=1/[s^2^(Fo^2^)+(0.1061P)^2^+0.0000P] where P=(Fo^2^+2Fc^2^)/3'
_refine_ls_weighting_scheme calc
_refine_ls_wR_factor_gt 0.1838
_refine_ls_wR_factor_ref 0.2023
_reflns_number_gt 7838
_reflns_number_total 13197
_reflns_threshold_expression >2sigma(I)
_cod_data_source_file c2cc31142a.txt
_cod_data_source_block sankar47
_cod_database_code 7107879

loop_
_symmetry_equiv_pos_as_xyz
'x, y, z'
'-x, -y, -z'

loop_
_atom_site_label
_atom_site_type_symbol
_atom_site_fract_x
_atom_site_fract_y
_atom_site_fract_z
_atom_site_U_iso_or_equiv
_atom_site_adp_type
_atom_site_occupancy
_atom_site_symmetry_multiplicity
_atom_site_calc_flag
_atom_site_refinement_flags
Cl1 Cl 0.91399(8) 0.08897(7) 0.38253(6) 0.0362(3) Uani 1 1 d .
Cl2 Cl 0.99893(10) 0.10728(9) 0.12019(7) 0.0570(4) Uani 1 1 d .
O1 O 1.4821(2) 0.49723(19) 0.17802(17) 0.0416(8) Uani 1 1 d .
H61 H 1.5228 0.5330 0.1519 0.062 Uiso 1 1 calc R
O2 O 1.3857(2) 0.59665(18) 0.14957(16) 0.0434(9) Uani 1 1 d .
O3 O 0.5423(2) 0.58081(18) 0.33262(17) 0.0376(8) Uani 1 1 d .
H62 H 0.4953 0.6098 0.3429 0.056 Uiso 1 1 calc R
O4 O 0.4396(2) 0.47065(19) 0.35279(17) 0.0457(9) Uani 1 1 d .
O5 O 0.4811(2) -0.28864(17) 0.19009(15) 0.0330(8) Uani 1 1 d .
H63 H 0.4555 -0.3294 0.1774 0.050 Uiso 1 1 calc R
O6 O 0.6002(2) -0.37464(19) 0.16408(15) 0.0309(7) Uani 1 1 d .
O7 O 1.41022(19) -0.30969(18) 0.35639(15) 0.0317(7) Uani 1 1 d .
O8 O 1.33046(19) -0.40893(17) 0.32138(15) 0.0344(8) Uani 1 1 d .
H64 H 1.3701 -0.4419 0.3320 0.052 Uiso 1 1 calc R
N1 N 1.0933(2) 0.08868(19) 0.25252(17) 0.0209(8) Uani 1 1 d .
H1 H 1.0394 0.0933 0.2817 0.025 Uiso 1 1 calc R
N2 N 0.9683(2) 0.23812(19) 0.23654(17) 0.0209(8) Uani 1 1 d .
H2 H 0.9698 0.1990 0.2077 0.025 Uiso 1 1 calc R
N3 N 0.8151(2) 0.10512(19) 0.25571(16) 0.0211(8) Uani 1 1 d .
H3 H 0.8493 0.0952 0.2854 0.025 Uiso 1 1 calc R
N4 N 0.9449(2) -0.04105(19) 0.25742(16) 0.0212(8) Uani 1 1 d .
H4 H 0.9616 0.0078 0.2272 0.025 Uiso 1 1 calc R
C1 C 1.1321(3) 0.0118(2) 0.2383(2) 0.0216(10) Uani 1 1 d .
C2 C 1.2164(3) 0.0316(2) 0.1853(2) 0.0218(10) Uani 1 1 d .
C3 C 1.2273(3) 0.1223(2) 0.1709(2) 0.0220(10) Uani 1 1 d .
C4 C 1.1498(3) 0.1581(2) 0.2150(2) 0.0222(10) Uani 1 1 d .
C5 C 1.1306(3) 0.2444(2) 0.2254(2) 0.0205(10) Uani 1 1 d .
C6 C 1.0423(3) 0.2684(2) 0.2537(2) 0.0214(10) Uani 1 1 d .
C7 C 1.0103(3) 0.3274(2) 0.3052(2) 0.0210(10) Uani 1 1 d .
C8 C 0.9167(3) 0.3327(2) 0.3170(2) 0.0203(10) Uani 1 1 d .
C9 C 0.8903(3) 0.2771(2) 0.2706(2) 0.0205(10) Uani 1 1 d .
C10 C 0.8065(3) 0.2648(2) 0.2577(2) 0.0197(10) Uani 1 1 d .
C11 C 0.7891(3) 0.1852(3) 0.2317(2) 0.0257(10) Uani 1 1 d .
C12 C 0.7388(3) 0.1750(2) 0.1811(2) 0.0229(10) Uani 1 1 d .
C13 C 0.7345(3) 0.0860(2) 0.1772(2) 0.0217(10) Uani 1 1 d .
C14 C 0.7802(3) 0.0419(2) 0.2270(2) 0.0218(9) Uani 1 1 d .
C15 C 0.7889(3) -0.0477(2) 0.2486(2) 0.0258(10) Uani 1 1 d .
C16 C 0.8604(3) -0.0782(2) 0.2781(2) 0.0212(9) Uani 1 1 d .
C17 C 0.8590(3) -0.1522(2) 0.3316(2) 0.0224(10) Uani 1 1 d .
C18 C 0.9451(3) -0.1603(2) 0.3395(2) 0.0237(10) Uani 1 1 d .
C19 C 1.0007(3) -0.0907(2) 0.2904(2) 0.0222(10) Uani 1 1 d .
C20 C 1.0937(3) -0.0728(2) 0.2718(2) 0.0217(10) Uani 1 1 d .
C21 C 1.2643(3) -0.0371(3) 0.1454(2) 0.0250(11) Uani 1 1 d .
C22 C 1.2156(3) -0.0807(3) 0.1089(2) 0.0332(11) Uani 1 1 d .
H5 H 1.1568 -0.0626 0.1072 0.040 Uiso 1 1 calc R
C23 C 1.2525(4) -0.1496(3) 0.0756(2) 0.0391(13) Uani 1 1 d .
H6 H 1.2192 -0.1790 0.0506 0.047 Uiso 1 1 calc R
C24 C 1.3370(4) -0.1763(3) 0.0782(2) 0.0415(13) Uani 1 1 d .
H7 H 1.3618 -0.2251 0.0560 0.050 Uiso 1 1 calc R
C25 C 1.3860(3) -0.1320(3) 0.1131(2) 0.0371(12) Uani 1 1 d .
H8 H 1.4454 -0.1494 0.1136 0.045 Uiso 1 1 calc R
C26 C 1.3498(3) -0.0634(3) 0.1468(2) 0.0318(11) Uani 1 1 d .
H9 H 1.3837 -0.0339 0.1713 0.038 Uiso 1 1 calc R
C27 C 1.2982(3) 0.1737(2) 0.1136(2) 0.0221(10) Uani 1 1 d .
C28 C 1.3894(3) 0.1649(3) 0.1097(2) 0.0251(10) Uani 1 1 d .
H10 H 1.4072 0.1236 0.1439 0.030 Uiso 1 1 calc R
C29 C 1.4543(3) 0.2152(3) 0.0570(2) 0.0292(11) Uani 1 1 d .
H11 H 1.5167 0.2079 0.0546 0.035 Uiso 1 1 calc R
C30 C 1.4294(3) 0.2761(3) 0.0078(2) 0.0379(12) Uani 1 1 d .
H12 H 1.4745 0.3119 -0.0278 0.045 Uiso 1 1 calc R
C31 C 1.3401(3) 0.2853(3) 0.0099(2) 0.0320(11) Uani 1 1 d .
H13 H 1.3232 0.3263 -0.0250 0.038 Uiso 1 1 calc R
C32 C 1.2740(3) 0.2350(3) 0.0628(2) 0.0279(10) Uani 1 1 d .
H14 H 1.2119 0.2423 0.0645 0.033 Uiso 1 1 calc R
C33 C 1.2030(3) 0.3138(2) 0.2100(2) 0.0211(10) Uani 1 1 d .
C34 C 1.2841(3) 0.2989(2) 0.2282(2) 0.0226(10) Uani 1 1 d .
H15 H 1.2938 0.2425 0.2512 0.027 Uiso 1 1 calc R
C35 C 1.3503(3) 0.3638(3) 0.2139(2) 0.0274(11) Uani 1 1 d .
H16 H 1.4061 0.3521 0.2255 0.033 Uiso 1 1 calc R
C36 C 1.3348(3) 0.4477(3) 0.1817(2) 0.0267(10) Uani 1 1 d .
C37 C 1.2548(3) 0.4647(3) 0.1638(2) 0.0280(11) Uani 1 1 d .
H17 H 1.2445 0.5216 0.1421 0.034 Uiso 1 1 calc R
C38 C 1.1888(3) 0.3971(2) 0.1779(2) 0.0253(10) Uani 1 1 d .
H18 H 1.1336 0.4082 0.1654 0.030 Uiso 1 1 calc R
C39 C 1.4054(3) 0.5194(3) 0.1682(2) 0.0282(11) Uani 1 1 d .
C40 C 1.0701(3) 0.3541(2) 0.34772(19) 0.0189(9) Uani 1 1 d .
C41 C 1.1092(3) 0.2879(3) 0.3840(2) 0.0276(10) Uani 1 1 d .
H19 H 1.0918 0.2284 0.3852 0.033 Uiso 1 1 calc R
C42 C 1.1728(3) 0.3067(3) 0.4185(2) 0.0347(12) Uani 1 1 d .
H20 H 1.1998 0.2607 0.4425 0.042 Uiso 1 1 calc R
C43 C 1.1965(3) 0.3925(3) 0.4176(2) 0.0361(12) Uani 1 1 d .
H21 H 1.2413 0.4061 0.4404 0.043 Uiso 1 1 calc R
C44 C 1.1561(3) 0.4596(3) 0.3839(2) 0.0340(11) Uani 1 1 d .
H22 H 1.1706 0.5192 0.3854 0.041 Uiso 1 1 calc R
C45 C 1.0950(3) 0.4393(3) 0.3483(2) 0.0274(10) Uani 1 1 d .
H23 H 1.0693 0.4854 0.3233 0.033 Uiso 1 1 calc R
C46 C 0.8529(3) 0.3710(2) 0.3725(2) 0.0204(10) Uani 1 1 d .
C47 C 0.8598(3) 0.4595(3) 0.3790(2) 0.0237(10) Uani 1 1 d .
H24 H 0.9075 0.4959 0.3469 0.028 Uiso 1 1 calc R
C48 C 0.7972(3) 0.4946(3) 0.4325(2) 0.0292(11) Uani 1 1 d .
H25 H 0.8027 0.5546 0.4376 0.035 Uiso 1 1 calc R
C49 C 0.7266(3) 0.4411(3) 0.4784(2) 0.0328(11) Uani 1 1 d .
H26 H 0.6825 0.4650 0.5140 0.039 Uiso 1 1 calc R
C50 C 0.7205(3) 0.3526(3) 0.4722(2) 0.0353(12) Uani 1 1 d .
H27 H 0.6732 0.3157 0.5044 0.042 Uiso 1 1 calc R
C51 C 0.7827(3) 0.3188(3) 0.4197(2) 0.0259(10) Uani 1 1 d .
H28 H 0.7778 0.2584 0.4155 0.031 Uiso 1 1 calc R
C52 C 0.7345(3) 0.3259(2) 0.2715(2) 0.0221(10) Uani 1 1 d .
C53 C 0.7511(3) 0.4170(3) 0.2582(2) 0.0269(11) Uani 1 1 d .
H29 H 0.8106 0.4403 0.2346 0.032 Uiso 1 1 calc R
C54 C 0.6819(3) 0.4733(3) 0.2790(2) 0.0274(11) Uani 1 1 d .
H30 H 0.6945 0.5348 0.2709 0.033 Uiso 1 1 calc R
C55 C 0.5953(3) 0.4409(3) 0.3111(2) 0.0250(10) Uani 1 1 d .
C56 C 0.5764(3) 0.3506(3) 0.3222(2) 0.0280(11) Uani 1 1 d .
H31 H 0.5159 0.3281 0.3428 0.034 Uiso 1 1 calc R
C57 C 0.6460(3) 0.2939(3) 0.3034(2) 0.0247(10) Uani 1 1 d .
H32 H 0.6332 0.2324 0.3123 0.030 Uiso 1 1 calc R
C58 C 0.5199(3) 0.5003(3) 0.3339(2) 0.0296(11) Uani 1 1 d .
C59 C 0.7174(3) 0.2498(2) 0.1311(2) 0.0238(10) Uani 1 1 d .
C60 C 0.7879(4) 0.2888(3) 0.0767(3) 0.0467(13) Uani 1 1 d .
H33 H 0.8477 0.2691 0.0726 0.056 Uiso 1 1 calc R
C61 C 0.7722(5) 0.3569(4) 0.0275(3) 0.075(2) Uani 1 1 d .
H34 H 0.8209 0.3818 -0.0116 0.090 Uiso 1 1 calc R
C62 C 0.6865(5) 0.3888(4) 0.0349(3) 0.0636(18) Uani 1 1 d .
H35 H 0.6764 0.4368 0.0020 0.076 Uiso 1 1 calc R
C63 C 0.6160(4) 0.3511(3) 0.0897(3) 0.0444(13) Uani 1 1 d .
H36 H 0.5567 0.3727 0.0952 0.053 Uiso 1 1 calc R
C64 C 0.6321(3) 0.2801(3) 0.1378(2) 0.0366(12) Uani 1 1 d .
H37 H 0.5830 0.2529 0.1753 0.044 Uiso 1 1 calc R
C65 C 0.7031(3) 0.0435(2) 0.1250(2) 0.0232(10) Uani 1 1 d .
C66 C 0.6170(3) 0.0560(2) 0.1162(2) 0.0249(10) Uani 1 1 d .
H38 H 0.5792 0.0962 0.1417 0.030 Uiso 1 1 calc R
C67 C 0.5852(3) 0.0110(3) 0.0711(2) 0.0304(12) Uani 1 1 d .
H39 H 0.5260 0.0204 0.0653 0.037 Uiso 1 1 calc R
C68 C 0.6401(3) -0.0476(3) 0.0345(2) 0.0305(12) Uani 1 1 d .
H40 H 0.6177 -0.0804 0.0048 0.037 Uiso 1 1 calc R
C69 C 0.7273(3) -0.0591(3) 0.0408(2) 0.0304(11) Uani 1 1 d .
H41 H 0.7652 -0.0986 0.0145 0.037 Uiso 1 1 calc R
C70 C 0.7594(3) -0.0130(3) 0.0854(2) 0.0268(11) Uani 1 1 d .
H42 H 0.8198 -0.0199 0.0889 0.032 Uiso 1 1 calc R
C71 C 0.7274(3) -0.1157(2) 0.2378(2) 0.0239(10) Uani 1 1 d .
C72 C 0.6341(3) -0.1063(3) 0.2512(2) 0.0258(10) Uani 1 1 d .
H43 H 0.6070 -0.0573 0.2717 0.031 Uiso 1 1 calc R
C73 C 0.5811(3) -0.1681(3) 0.2348(2) 0.0283(11) Uani 1 1 d .
H44 H 0.5176 -0.1610 0.2435 0.034 Uiso 1 1 calc R
C74 C 0.6196(3) -0.2410(3) 0.2054(2) 0.0256(11) Uani 1 1 d .
C75 C 0.7133(3) -0.2518(2) 0.1926(2) 0.0283(11) Uani 1 1 d .
H45 H 0.7403 -0.3014 0.1729 0.034 Uiso 1 1 calc R
C76 C 0.7662(3) -0.1891(2) 0.2093(2) 0.0255(10) Uani 1 1 d .
H46 H 0.8296 -0.1962 0.2012 0.031 Uiso 1 1 calc R
C77 C 0.5659(3) -0.3066(3) 0.1848(2) 0.0258(11) Uani 1 1 d .
C78 C 0.7735(3) -0.1961(3) 0.3807(2) 0.0257(10) Uani 1 1 d .
C79 C 0.7240(3) -0.1503(3) 0.4320(3) 0.0448(13) Uani 1 1 d .
H47 H 0.7443 -0.0930 0.4348 0.054 Uiso 1 1 calc R
C80 C 0.6449(4) -0.1867(4) 0.4795(3) 0.0652(17) Uani 1 1 d .
H48 H 0.6118 -0.1550 0.5155 0.078 Uiso 1 1 calc R
C81 C 0.6135(4) -0.2699(4) 0.4747(3) 0.0615(17) Uani 1 1 d .
H49 H 0.5587 -0.2950 0.5068 0.074 Uiso 1 1 calc R
C82 C 0.6625(3) -0.3147(3) 0.4235(3) 0.0457(14) Uani 1 1 d .
H50 H 0.6416 -0.3714 0.4197 0.055 Uiso 1 1 calc R
C83 C 0.7418(3) -0.2786(3) 0.3772(2) 0.0364(12) Uani 1 1 d .
H51 H 0.7755 -0.3112 0.3420 0.044 Uiso 1 1 calc R
C84 C 0.9771(3) -0.2231(2) 0.39075(19) 0.0190(9) Uani 1 1 d .
C85 C 0.9634(3) -0.3130(2) 0.3938(2) 0.0234(10) Uani 1 1 d .
H52 H 0.9283 -0.3341 0.3659 0.028 Uiso 1 1 calc R
C86 C 1.0006(3) -0.3714(3) 0.4372(2) 0.0292(11) Uani 1 1 d .
H53 H 0.9905 -0.4327 0.4395 0.035 Uiso 1 1 calc R
C87 C 1.0528(3) -0.3410(3) 0.4776(2) 0.0300(11) Uani 1 1 d .
H54 H 1.0811 -0.3812 0.5057 0.036 Uiso 1 1 calc R
C88 C 1.0633(3) -0.2523(3) 0.4764(2) 0.0263(10) Uani 1 1 d .
H55 H 1.0964 -0.2314 0.5058 0.032 Uiso 1 1 calc R
C89 C 1.0269(3) -0.1939(3) 0.4338(2) 0.0272(11) Uani 1 1 d .
H56 H 1.0355 -0.1327 0.4333 0.033 Uiso 1 1 calc R
C90 C 1.1586(3) -0.1399(2) 0.2867(2) 0.0237(10) Uani 1 1 d .
C91 C 1.1548(3) -0.2249(2) 0.2697(2) 0.0231(10) Uani 1 1 d .
H57 H 1.1098 -0.2402 0.2477 0.028 Uiso 1 1 calc R
C92 C 1.2142(3) -0.2857(3) 0.2839(2) 0.0268(10) Uani 1 1 d .
H58 H 1.2105 -0.3428 0.2716 0.032 Uiso 1 1 calc R
C93 C 1.2808(3) -0.2653(2) 0.3164(2) 0.0232(10) Uani 1 1 d .
C94 C 1.2870(3) -0.1799(3) 0.3321(2) 0.0277(11) Uani 1 1 d .
H59 H 1.3332 -0.1642 0.3529 0.033 Uiso 1 1 calc R
C95 C 1.2263(3) -0.1189(3) 0.3175(2) 0.0263(10) Uani 1 1 d .
H60 H 1.2307 -0.0613 0.3287 0.032 Uiso 1 1 calc R
C96 C 1.3452(3) -0.3299(3) 0.3328(2) 0.0281(10) Uani 1 1 d .

loop_
_atom_site_aniso_label
_atom_site_aniso_U_11
_atom_site_aniso_U_22
_atom_site_aniso_U_33
_atom_site_aniso_U_23
_atom_site_aniso_U_13
_atom_site_aniso_U_12
Cl1 0.0357(7) 0.0393(6) 0.0366(6) -0.0109(5) -0.0124(5) -0.0007(5)
Cl2 0.0681(10) 0.0532(8) 0.0508(8) -0.0073(6) -0.0181(7) -0.0062(7)
O1 0.029(2) 0.0373(18) 0.058(2) -0.0078(15) -0.0098(17) -0.0160(16)
O2 0.062(2) 0.0274(17) 0.0472(19) 0.0000(15) -0.0289(18) -0.0175(16)
O3 0.035(2) 0.0273(17) 0.052(2) -0.0085(15) -0.0131(18) 0.0109(15)
O4 0.021(2) 0.0360(18) 0.068(2) 0.0081(16) 0.0002(17) 0.0067(16)
O5 0.037(2) 0.0200(15) 0.0442(18) -0.0069(13) -0.0125(15) -0.0124(14)
O6 0.0326(19) 0.0225(16) 0.0375(17) -0.0092(14) -0.0064(15) -0.0057(15)
O7 0.0240(18) 0.0391(17) 0.0350(17) -0.0100(14) -0.0108(14) 0.0065(14)
O8 0.0274(18) 0.0230(16) 0.0514(19) -0.0011(14) -0.0107(15) 0.0075(14)
N1 0.015(2) 0.0167(18) 0.034(2) -0.0086(15) -0.0088(16) 0.0055(16)
N2 0.024(2) 0.0149(17) 0.0278(19) -0.0152(14) -0.0076(17) 0.0019(16)
N3 0.024(2) 0.0197(17) 0.0283(18) -0.0114(14) -0.0185(16) 0.0036(15)
N4 0.023(2) 0.0101(15) 0.0307(19) -0.0040(14) -0.0072(16) -0.0020(15)
C1 0.023(3) 0.017(2) 0.029(2) -0.0072(17) -0.012(2) 0.0033(19)
C2 0.023(3) 0.019(2) 0.027(2) -0.0072(18) -0.011(2) 0.001(2)
C3 0.018(2) 0.023(2) 0.026(2) -0.0082(18) -0.005(2) -0.0002(19)
C4 0.018(3) 0.020(2) 0.029(2) -0.0059(18) -0.006(2) -0.0050(19)
C5 0.016(3) 0.021(2) 0.024(2) -0.0030(17) -0.0046(19) -0.0034(19)
C6 0.024(3) 0.018(2) 0.024(2) -0.0045(17) -0.009(2) -0.007(2)
C7 0.021(3) 0.019(2) 0.025(2) -0.0046(18) -0.0090(19) -0.0007(19)
C8 0.024(3) 0.017(2) 0.023(2) -0.0061(17) -0.009(2) 0.0005(19)
C9 0.023(3) 0.016(2) 0.026(2) -0.0084(17) -0.012(2) 0.0027(19)
C10 0.021(2) 0.019(2) 0.023(2) -0.0091(17) -0.0099(19) 0.0031(19)
C11 0.023(3) 0.025(2) 0.029(2) -0.0074(18) -0.006(2) 0.000(2)
C12 0.026(3) 0.022(2) 0.027(2) -0.0128(17) -0.013(2) 0.0006(19)
C13 0.021(2) 0.021(2) 0.025(2) -0.0094(17) -0.0071(19) 0.0009(18)
C14 0.017(2) 0.019(2) 0.028(2) -0.0059(17) -0.0036(19) 0.0011(18)
C15 0.031(3) 0.025(2) 0.025(2) -0.0084(18) -0.010(2) -0.006(2)
C16 0.022(3) 0.0142(19) 0.032(2) -0.0141(17) -0.009(2) 0.0045(18)
C17 0.025(3) 0.021(2) 0.024(2) -0.0084(17) -0.0098(19) -0.0031(19)
C18 0.026(3) 0.024(2) 0.023(2) -0.0042(17) -0.0081(19) -0.0023(19)
C19 0.029(3) 0.0135(19) 0.030(2) -0.0084(17) -0.015(2) 0.0051(19)
C20 0.020(2) 0.023(2) 0.023(2) -0.0048(17) -0.0064(19) -0.0021(19)
C21 0.026(3) 0.022(2) 0.024(2) -0.0025(18) -0.003(2) -0.008(2)
C22 0.039(3) 0.024(2) 0.036(3) -0.009(2) -0.006(2) -0.001(2)
C23 0.047(4) 0.024(3) 0.043(3) -0.010(2) -0.002(3) -0.007(2)
C24 0.052(4) 0.024(2) 0.037(3) -0.010(2) 0.009(3) 0.005(3)
C25 0.036(3) 0.025(2) 0.042(3) -0.007(2) 0.005(2) 0.000(2)
C26 0.034(3) 0.027(3) 0.032(2) -0.001(2) -0.006(2) 0.002(2)
C27 0.020(3) 0.020(2) 0.029(2) -0.0105(17) -0.0065(19) -0.0013(18)
C28 0.028(3) 0.025(2) 0.023(2) -0.0069(18) -0.006(2) 0.005(2)
C29 0.019(3) 0.035(2) 0.033(2) -0.009(2) -0.004(2) -0.004(2)
C30 0.038(3) 0.035(3) 0.033(3) -0.003(2) 0.004(2) -0.008(2)
C31 0.045(3) 0.026(2) 0.022(2) -0.0040(18) -0.003(2) 0.007(2)
C32 0.027(3) 0.030(2) 0.028(2) -0.0103(19) -0.008(2) 0.005(2)
C33 0.021(2) 0.020(2) 0.023(2) -0.0082(17) -0.0048(19) -0.0002(18)
C34 0.024(3) 0.0145(19) 0.031(2) -0.0097(17) -0.009(2) -0.0010(19)
C35 0.022(3) 0.028(2) 0.036(2) -0.0062(19) -0.014(2) -0.002(2)
C36 0.029(3) 0.025(2) 0.027(2) -0.0127(18) -0.004(2) -0.003(2)
C37 0.035(3) 0.019(2) 0.030(2) -0.0032(18) -0.008(2) -0.005(2)
C38 0.023(3) 0.023(2) 0.031(2) -0.0082(18) -0.006(2) 0.0006(19)
C39 0.031(3) 0.025(2) 0.028(2) -0.0044(19) -0.007(2) -0.001(2)
C40 0.015(2) 0.023(2) 0.018(2) -0.0109(17) 0.0006(18) 0.0011(18)
C41 0.030(3) 0.025(2) 0.030(2) -0.0077(18) -0.011(2) -0.004(2)
C42 0.035(3) 0.043(3) 0.028(2) -0.002(2) -0.014(2) 0.000(2)
C43 0.030(3) 0.051(3) 0.034(3) -0.017(2) -0.014(2) -0.006(2)
C44 0.031(3) 0.034(2) 0.041(3) -0.012(2) -0.013(2) -0.007(2)
C45 0.032(3) 0.023(2) 0.028(2) -0.0099(18) -0.006(2) 0.002(2)
C46 0.022(2) 0.020(2) 0.023(2) -0.0084(17) -0.011(2) 0.0036(19)
C47 0.020(3) 0.026(2) 0.029(2) -0.0080(19) -0.009(2) 0.002(2)
C48 0.034(3) 0.027(2) 0.031(2) -0.013(2) -0.012(2) 0.001(2)
C49 0.032(3) 0.039(3) 0.030(2) -0.016(2) -0.007(2) 0.007(2)
C50 0.039(3) 0.037(3) 0.028(3) -0.004(2) -0.006(2) -0.013(2)
C51 0.025(3) 0.028(2) 0.026(2) -0.0081(19) -0.008(2) 0.000(2)
C52 0.026(3) 0.020(2) 0.025(2) -0.0084(17) -0.012(2) 0.001(2)
C53 0.029(3) 0.027(2) 0.028(2) -0.0060(19) -0.013(2) -0.003(2)
C54 0.029(3) 0.018(2) 0.038(3) -0.0011(19) -0.015(2) 0.006(2)
C55 0.026(3) 0.027(2) 0.022(2) -0.0042(18) -0.007(2) 0.005(2)
C56 0.022(3) 0.033(2) 0.030(2) -0.0045(19) -0.009(2) 0.002(2)
C57 0.023(3) 0.024(2) 0.031(2) -0.0092(18) -0.011(2) 0.003(2)
C58 0.035(3) 0.023(2) 0.033(2) -0.0045(19) -0.012(2) 0.007(2)
C59 0.030(3) 0.015(2) 0.033(2) -0.0120(18) -0.015(2) 0.000(2)
C60 0.041(3) 0.045(3) 0.049(3) 0.006(2) -0.009(3) 0.003(3)
C61 0.076(5) 0.073(4) 0.058(4) 0.027(3) -0.008(4) -0.002(4)
C62 0.086(5) 0.047(3) 0.058(4) 0.017(3) -0.032(4) 0.004(3)
C63 0.055(4) 0.036(3) 0.056(3) -0.011(2) -0.036(3) 0.009(3)
C64 0.043(3) 0.031(2) 0.040(3) -0.007(2) -0.019(2) 0.002(2)
C65 0.025(3) 0.019(2) 0.026(2) -0.0041(18) -0.008(2) -0.003(2)
C66 0.029(3) 0.022(2) 0.026(2) -0.0079(18) -0.010(2) 0.008(2)
C67 0.032(3) 0.029(2) 0.036(3) -0.005(2) -0.019(2) 0.000(2)
C68 0.042(3) 0.026(2) 0.030(2) -0.009(2) -0.018(2) -0.003(2)
C69 0.037(3) 0.030(2) 0.027(2) -0.0132(19) -0.008(2) 0.000(2)
C70 0.026(3) 0.029(2) 0.027(2) -0.0084(19) -0.007(2) 0.003(2)
C71 0.031(3) 0.018(2) 0.025(2) -0.0031(18) -0.012(2) -0.003(2)
C72 0.025(3) 0.027(2) 0.028(2) -0.0062(18) -0.010(2) -0.001(2)
C73 0.025(3) 0.027(2) 0.035(2) -0.003(2) -0.012(2) -0.002(2)
C74 0.026(3) 0.024(2) 0.026(2) -0.0001(19) -0.009(2) -0.005(2)
C75 0.034(3) 0.012(2) 0.043(3) -0.0057(18) -0.017(2) -0.002(2)
C76 0.016(2) 0.020(2) 0.044(3) -0.0090(19) -0.011(2) -0.0011(19)
C77 0.024(3) 0.020(2) 0.032(2) 0.0016(19) -0.008(2) -0.006(2)
C78 0.022(3) 0.027(2) 0.029(2) -0.0020(19) -0.011(2) 0.004(2)
C79 0.040(3) 0.047(3) 0.044(3) -0.009(3) -0.004(3) -0.006(3)
C80 0.048(4) 0.090(5) 0.050(3) -0.011(3) 0.002(3) 0.006(4)
C81 0.036(4) 0.077(4) 0.057(4) 0.013(3) 0.002(3) -0.018(3)
C82 0.030(3) 0.038(3) 0.065(4) 0.006(3) -0.013(3) -0.011(3)
C83 0.033(3) 0.034(3) 0.038(3) 0.000(2) -0.007(2) -0.003(2)
C84 0.014(2) 0.017(2) 0.024(2) -0.0042(16) -0.0018(18) 0.0010(18)
C85 0.020(2) 0.021(2) 0.029(2) -0.0042(18) -0.0060(19) -0.0040(19)
C86 0.032(3) 0.024(2) 0.032(2) -0.0013(19) -0.009(2) -0.002(2)
C87 0.034(3) 0.033(2) 0.025(2) 0.0006(19) -0.014(2) 0.004(2)
C88 0.031(3) 0.028(2) 0.023(2) -0.0085(18) -0.011(2) -0.005(2)
C89 0.033(3) 0.024(2) 0.027(2) -0.0043(18) -0.013(2) -0.005(2)
C90 0.022(3) 0.019(2) 0.029(2) -0.0021(17) -0.007(2) -0.0011(19)
C91 0.020(2) 0.022(2) 0.027(2) -0.0059(18) -0.0059(19) 0.0021(19)
C92 0.028(3) 0.020(2) 0.029(2) -0.0067(18) -0.002(2) 0.003(2)
C93 0.014(2) 0.024(2) 0.030(2) -0.0029(18) -0.0039(19) 0.0031(19)
C94 0.026(3) 0.028(2) 0.031(2) -0.0035(19) -0.012(2) 0.000(2)
C95 0.025(3) 0.020(2) 0.039(3) -0.0095(19) -0.015(2) 0.002(2)
C96 0.029(3) 0.024(2) 0.026(2) -0.0049(18) 0.002(2) 0.004(2)

loop_
_atom_type_symbol
_atom_type_description
_atom_type_scat_dispersion_real
_atom_type_scat_dispersion_imag
_atom_type_scat_source
C C 0.0033 0.0016 'International Tables Vol C Tables 4.2.6.8 and 6.1.1.4'
H H 0.0000 0.0000 'International Tables Vol C Tables 4.2.6.8 and 6.1.1.4'
N N 0.0061 0.0033 'International Tables Vol C Tables 4.2.6.8 and 6.1.1.4'
O O 0.0106 0.0060 'International Tables Vol C Tables 4.2.6.8 and 6.1.1.4'
Cl Cl 0.1484 0.1585 'International Tables Vol C Tables 4.2.6.8 and 6.1.1.4'

loop_
_geom_angle_atom_site_label_1
_geom_angle_atom_site_label_2
_geom_angle_atom_site_label_3
_geom_angle
C1 N1 C4 110.4(4)
C6 N2 C9 111.1(3)
C11 N3 C14 110.0(3)
C16 N4 C19 110.0(3)
N1 C1 C20 124.6(4)
N1 C1 C2 108.0(3)
C20 C1 C2 127.4(4)
C3 C2 C1 106.9(4)
C3 C2 C21 130.6(4)
C1 C2 C21 120.9(3)
C2 C3 C4 107.7(3)
C2 C3 C27 126.6(4)
C4 C3 C27 125.2(3)
N1 C4 C5 122.2(4)
N1 C4 C3 107.0(3)
C5 C4 C3 130.8(3)
C6 C5 C4 121.1(3)
C6 C5 C33 116.9(3)
C4 C5 C33 122.0(4)
N2 C6 C5 124.4(4)
N2 C6 C7 107.1(4)
C5 C6 C7 128.5(3)
C8 C7 C6 108.5(3)
C8 C7 C40 129.7(4)
C6 C7 C40 120.0(4)
C7 C8 C46 128.5(3)
C7 C8 C9 106.5(4)
C46 C8 C9 124.1(4)
N2 C9 C10 123.4(3)
N2 C9 C8 106.6(3)
C10 C9 C8 129.9(4)
C9 C10 C52 123.5(3)
C9 C10 C11 118.4(4)
C52 C10 C11 118.1(3)
N3 C11 C12 108.4(3)
N3 C11 C10 123.8(3)
C12 C11 C10 127.6(4)
C13 C12 C11 106.7(3)
C13 C12 C59 128.1(3)
C11 C12 C59 123.6(3)
C12 C13 C14 107.3(3)
C12 C13 C65 127.6(3)
C14 C13 C65 124.4(3)
N3 C14 C15 121.8(3)
N3 C14 C13 107.3(3)
C15 C14 C13 130.9(3)
C14 C15 C16 121.4(3)
C14 C15 C71 121.9(3)
C16 C15 C71 116.6(3)
N4 C16 C15 123.9(3)
N4 C16 C17 107.9(3)
C15 C16 C17 128.2(3)
C18 C17 C16 107.6(3)
C18 C17 C78 127.3(3)
C16 C17 C78 123.5(3)
C17 C18 C19 107.2(3)
C17 C18 C84 128.3(3)
C19 C18 C84 124.4(3)
N4 C19 C20 121.5(3)
N4 C19 C18 107.1(3)
C20 C19 C18 131.4(3)
C19 C20 C1 121.7(4)
C19 C20 C90 122.2(3)
C1 C20 C90 116.0(3)
C26 C21 C22 119.3(4)
C26 C21 C2 124.0(4)
C22 C21 C2 116.5(4)
C23 C22 C21 120.0(5)
C22 C23 C24 120.4(5)
C23 C24 C25 119.6(5)
C26 C25 C24 120.6(5)
C25 C26 C21 120.1(4)
C28 C27 C32 118.4(4)
C28 C27 C3 121.6(3)
C32 C27 C3 120.0(4)
C29 C28 C27 120.7(4)
C28 C29 C30 120.3(4)
C31 C30 C29 120.1(4)
C30 C31 C32 120.1(4)
C31 C32 C27 120.4(4)
C38 C33 C34 118.7(3)
C38 C33 C5 119.2(3)
C34 C33 C5 122.1(3)
C35 C34 C33 121.5(4)
C34 C35 C36 119.2(4)
C37 C36 C35 120.7(3)
C37 C36 C39 119.9(4)
C35 C36 C39 119.4(4)
C36 C37 C38 119.1(4)
C33 C38 C37 120.9(4)
O2 C39 O1 124.4(4)
O2 C39 C36 118.8(4)
O1 C39 C36 116.8(4)
C45 C40 C41 118.1(3)
C45 C40 C7 124.3(3)
C41 C40 C7 117.4(3)
C42 C41 C40 121.3(4)
C43 C42 C41 119.1(4)
C42 C43 C44 120.7(4)
C45 C44 C43 119.1(4)
C44 C45 C40 121.7(4)
C51 C46 C47 119.1(4)
C51 C46 C8 119.4(3)
C47 C46 C8 121.5(4)
C48 C47 C46 120.3(4)
C49 C48 C47 119.4(4)
C48 C49 C50 120.1(4)
C51 C50 C49 119.9(4)
C50 C51 C46 121.2(4)
C57 C52 C53 118.3(4)
C57 C52 C10 119.3(3)
C53 C52 C10 122.3(4)
C54 C53 C52 120.7(4)
C55 C54 C53 120.4(4)
C54 C55 C56 119.9(4)
C54 C55 C58 121.2(4)
C56 C55 C58 118.8(4)
C57 C56 C55 119.8(4)
C56 C57 C52 120.8(4)
O4 C58 O3 123.7(4)
O4 C58 C55 119.8(4)
O3 C58 C55 116.5(4)
C64 C59 C60 119.6(4)
C64 C59 C12 123.2(4)
C60 C59 C12 117.3(4)
C59 C60 C61 120.1(5)
C62 C61 C60 120.3(5)
C63 C62 C61 119.8(5)
C62 C63 C64 119.3(5)
C59 C64 C63 120.8(4)
C66 C65 C70 119.1(4)
C66 C65 C13 121.1(4)
C70 C65 C13 119.7(4)
C67 C66 C65 121.1(4)
C68 C67 C66 119.3(4)
C67 C68 C69 120.5(4)
C68 C69 C70 120.0(4)
C69 C70 C65 119.9(4)
C72 C71 C76 119.5(4)
C72 C71 C15 122.5(4)
C76 C71 C15 117.9(4)
C73 C72 C71 120.1(4)
C72 C73 C74 120.7(4)
C73 C74 C75 119.7(4)
C73 C74 C77 122.3(4)
C75 C74 C77 118.0(4)
C76 C75 C74 119.1(4)
C75 C76 C71 120.9(4)
O6 C77 O5 123.1(4)
O6 C77 C74 121.1(4)
O5 C77 C74 115.8(4)
C79 C78 C83 118.4(4)
C79 C78 C17 117.2(4)
C83 C78 C17 124.3(4)
C78 C79 C80 120.6(5)
C79 C80 C81 120.1(6)
C82 C81 C80 119.1(5)
C81 C82 C83 120.5(5)
C82 C83 C78 121.3(5)
C85 C84 C89 118.7(3)
C85 C84 C18 120.6(3)
C89 C84 C18 120.6(3)
C86 C85 C84 120.2(4)
C85 C86 C87 120.2(4)
C88 C87 C86 119.3(4)
C89 C88 C87 121.0(4)
C88 C89 C84 120.5(4)
C95 C90 C91 118.2(4)
C95 C90 C20 120.0(3)
C91 C90 C20 121.8(3)
C92 C91 C90 121.2(4)
C91 C92 C93 120.7(4)
C92 C93 C94 118.8(4)
C92 C93 C96 121.8(4)
C94 C93 C96 119.4(3)
C95 C94 C93 119.9(4)
C94 C95 C90 121.2(4)
O7 C96 O8 122.8(4)
O7 C96 C93 121.9(4)
O8 C96 C93 115.2(4)

loop_
_geom_bond_atom_site_label_1
_geom_bond_atom_site_label_2
_geom_bond_distance
O1 C39 1.278(5)
O2 C39 1.254(5)
O3 C58 1.282(5)
O4 C58 1.254(5)
O5 C77 1.307(5)
O6 C77 1.244(5)
O7 C96 1.259(5)
O8 C96 1.300(5)
N1 C1 1.355(5)
N1 C4 1.369(5)
N2 C6 1.365(5)
N2 C9 1.386(5)
N3 C11 1.353(5)
N3 C14 1.367(5)
N4 C16 1.350(5)
N4 C19 1.372(5)
C1 C20 1.424(5)
C1 C2 1.429(6)
C2 C3 1.386(5)
C2 C21 1.483(6)
C3 C4 1.432(6)
C3 C27 1.474(5)
C4 C5 1.392(6)
C5 C6 1.390(6)
C5 C33 1.482(5)
C6 C7 1.443(6)
C7 C8 1.394(5)
C7 C40 1.485(5)
C8 C46 1.452(6)
C8 C9 1.464(5)
C9 C10 1.389(5)
C10 C52 1.444(6)
C10 C11 1.444(5)
C11 C12 1.434(5)
C12 C13 1.387(5)
C12 C59 1.496(5)
C13 C14 1.439(5)
C13 C65 1.470(5)
C14 C15 1.401(5)
C15 C16 1.418(5)
C15 C71 1.483(5)
C16 C17 1.431(5)
C17 C18 1.370(5)
C17 C78 1.498(5)
C18 C19 1.441(5)
C18 C84 1.473(5)
C19 C20 1.389(5)
C20 C90 1.486(5)
C21 C26 1.375(6)
C21 C22 1.393(6)
C22 C23 1.368(6)
C23 C24 1.368(7)
C24 C25 1.379(6)
C25 C26 1.366(6)
C27 C28 1.385(5)
C27 C32 1.395(5)
C28 C29 1.374(5)
C29 C30 1.375(6)
C30 C31 1.366(6)
C31 C32 1.384(6)
C33 C38 1.389(5)
C33 C34 1.390(5)
C34 C35 1.370(5)
C35 C36 1.404(5)
C36 C37 1.375(6)
C36 C39 1.492(5)
C37 C38 1.398(5)
C40 C45 1.370(5)
C40 C41 1.387(5)
C41 C42 1.374(5)
C42 C43 1.368(6)
C43 C44 1.380(6)
C44 C45 1.367(5)
C46 C51 1.386(5)
C46 C47 1.393(5)
C47 C48 1.393(6)
C48 C49 1.390(6)
C49 C50 1.392(6)
C50 C51 1.368(6)
C52 C57 1.391(6)
C52 C53 1.400(5)
C53 C54 1.382(6)
C54 C55 1.368(6)
C55 C56 1.395(6)
C55 C58 1.486(6)
C56 C57 1.384(6)
C59 C64 1.366(6)
C59 C60 1.369(6)
C60 C61 1.387(7)
C61 C62 1.379(8)
C62 C63 1.366(7)
C63 C64 1.404(6)
C65 C66 1.383(6)
C65 C70 1.393(6)
C66 C67 1.381(5)
C67 C68 1.378(6)
C68 C69 1.381(6)
C69 C70 1.385(6)
C71 C72 1.393(6)
C71 C76 1.394(6)
C72 C73 1.377(5)
C73 C74 1.394(6)
C74 C75 1.404(6)
C74 C77 1.468(5)
C75 C76 1.389(5)
C78 C79 1.373(6)
C78 C83 1.379(6)
C79 C80 1.380(7)
C80 C81 1.394(8)
C81 C82 1.358(8)
C82 C83 1.372(6)
C84 C85 1.390(5)
C84 C89 1.395(5)
C85 C86 1.375(5)
C86 C87 1.389(5)
C87 C88 1.372(5)
C88 C89 1.359(5)
C90 C95 1.390(5)
C90 C91 1.401(5)
C91 C92 1.356(5)
C92 C93 1.394(5)
C93 C94 1.403(6)
C93 C96 1.463(6)
C94 C95 1.375(6)

loop_
_geom_torsion_atom_site_label_1
_geom_torsion_atom_site_label_2
_geom_torsion_atom_site_label_3
_geom_torsion_atom_site_label_4
_geom_torsion
C4 N1 C1 C20 176.0(3)
C4 N1 C1 C2 -3.7(4)
N1 C1 C2 C3 2.3(4)
C20 C1 C2 C3 -177.4(3)
N1 C1 C2 C21 -164.8(3)
C20 C1 C2 C21 15.5(6)
C1 C2 C3 C4 -0.1(4)
C21 C2 C3 C4 165.3(4)
C1 C2 C3 C27 -171.7(3)
C21 C2 C3 C27 -6.3(6)
C1 N1 C4 C5 -173.2(3)
C1 N1 C4 C3 3.6(4)
C2 C3 C4 N1 -2.1(4)
C27 C3 C4 N1 169.7(3)
C2 C3 C4 C5 174.3(4)
C27 C3 C4 C5 -13.9(6)
N1 C4 C5 C6 -23.1(5)
C3 C4 C5 C6 161.0(4)
N1 C4 C5 C33 154.2(3)
C3 C4 C5 C33 -21.6(6)
C9 N2 C6 C5 -177.0(3)
C9 N2 C6 C7 3.2(4)
C4 C5 C6 N2 -40.3(5)
C33 C5 C6 N2 142.3(3)
C4 C5 C6 C7 139.4(4)
C33 C5 C6 C7 -38.0(5)
N2 C6 C7 C8 -1.2(4)
C5 C6 C7 C8 179.1(3)
N2 C6 C7 C40 164.9(3)
C5 C6 C7 C40 -14.8(5)
C6 C7 C8 C46 168.2(3)
C40 C7 C8 C46 3.9(6)
C6 C7 C8 C9 -1.2(4)
C40 C7 C8 C9 -165.5(3)
C6 N2 C9 C10 173.7(3)
C6 N2 C9 C8 -3.9(4)
C7 C8 C9 N2 3.0(4)
C46 C8 C9 N2 -166.9(3)
C7 C8 C9 C10 -174.4(4)
C46 C8 C9 C10 15.6(6)
N2 C9 C10 C52 -157.1(3)
C8 C9 C10 C52 20.0(6)
N2 C9 C10 C11 25.5(5)
C8 C9 C10 C11 -157.4(4)
C14 N3 C11 C12 -3.6(5)
C14 N3 C11 C10 173.3(4)
C9 C10 C11 N3 40.5(6)
C52 C10 C11 N3 -137.1(4)
C9 C10 C11 C12 -143.3(4)
C52 C10 C11 C12 39.1(6)
N3 C11 C12 C13 1.2(5)
C10 C11 C12 C13 -175.5(4)
N3 C11 C12 C59 -165.5(4)
C10 C11 C12 C59 17.8(7)
C11 C12 C13 C14 1.5(5)
C59 C12 C13 C14 167.4(4)
C11 C12 C13 C65 -169.4(4)
C59 C12 C13 C65 -3.5(7)
C11 N3 C14 C15 -173.3(4)
C11 N3 C14 C13 4.5(4)
C12 C13 C14 N3 -3.6(5)
C65 C13 C14 N3 167.6(4)
C12 C13 C14 C15 173.9(4)
C65 C13 C14 C15 -14.9(7)
N3 C14 C15 C16 -25.0(6)
C13 C14 C15 C16 157.8(4)
N3 C14 C15 C71 158.7(4)
C13 C14 C15 C71 -18.4(7)
C19 N4 C16 C15 -173.7(4)
C19 N4 C16 C17 4.7(4)
C14 C15 C16 N4 -35.0(6)
C71 C15 C16 N4 141.4(4)
C14 C15 C16 C17 146.9(4)
C71 C15 C16 C17 -36.6(6)
N4 C16 C17 C18 -2.9(4)
C15 C16 C17 C18 175.5(4)
N4 C16 C17 C78 163.7(4)
C15 C16 C17 C78 -17.9(6)
C16 C17 C18 C19 0.0(4)
C78 C17 C18 C19 -165.9(4)
C16 C17 C18 C84 176.2(4)
C78 C17 C18 C84 10.3(7)
C16 N4 C19 C20 172.1(4)
C16 N4 C19 C18 -4.6(4)
C17 C18 C19 N4 2.7(4)
C84 C18 C19 N4 -173.6(4)
C17 C18 C19 C20 -173.6(4)
C84 C18 C19 C20 10.1(7)
N4 C19 C20 C1 22.6(6)
C18 C19 C20 C1 -161.5(4)
N4 C19 C20 C90 -158.4(4)
C18 C19 C20 C90 17.4(7)
N1 C1 C20 C19 35.8(6)
C2 C1 C20 C19 -144.6(4)
N1 C1 C20 C90 -143.3(4)
C2 C1 C20 C90 36.4(5)
C3 C2 C21 C26 77.1(5)
C1 C2 C21 C26 -119.2(4)
C3 C2 C21 C22 -107.5(5)
C1 C2 C21 C22 56.2(5)
C26 C21 C22 C23 0.7(6)
C2 C21 C22 C23 -174.9(3)
C21 C22 C23 C24 0.3(6)
C22 C23 C24 C25 -1.6(6)
C23 C24 C25 C26 1.9(6)
C24 C25 C26 C21 -0.9(6)
C22 C21 C26 C25 -0.4(6)
C2 C21 C26 C25 174.8(4)
C2 C3 C27 C28 -60.4(5)
C4 C3 C27 C28 129.4(4)
C2 C3 C27 C32 121.7(4)
C4 C3 C27 C32 -48.5(5)
C32 C27 C28 C29 -0.2(6)
C3 C27 C28 C29 -178.1(4)
C27 C28 C29 C30 0.9(6)
C28 C29 C30 C31 -1.7(7)
C29 C30 C31 C32 1.7(7)
C30 C31 C32 C27 -1.0(6)
C28 C27 C32 C31 0.2(6)
C3 C27 C32 C31 178.2(4)
C6 C5 C33 C38 -42.7(5)
C4 C5 C33 C38 139.8(4)
C6 C5 C33 C34 135.7(4)
C4 C5 C33 C34 -41.8(6)
C38 C33 C34 C35 -1.4(6)
C5 C33 C34 C35 -179.8(4)
C33 C34 C35 C36 1.8(6)
C34 C35 C36 C37 -1.0(6)
C34 C35 C36 C39 177.9(4)
C35 C36 C37 C38 -0.1(6)
C39 C36 C37 C38 -179.0(4)
C34 C33 C38 C37 0.3(6)
C5 C33 C38 C37 178.8(4)
C36 C37 C38 C33 0.4(6)
C37 C36 C39 O2 9.4(6)
C35 C36 C39 O2 -169.5(4)
C37 C36 C39 O1 -171.9(4)
C35 C36 C39 O1 9.2(6)
C8 C7 C40 C45 -75.3(5)
C6 C7 C40 C45 122.0(4)
C8 C7 C40 C41 110.7(5)
C6 C7 C40 C41 -52.0(5)
C45 C40 C41 C42 -1.3(6)
C7 C40 C41 C42 173.0(4)
C40 C41 C42 C43 1.0(7)
C41 C42 C43 C44 1.3(7)
C42 C43 C44 C45 -3.1(7)
C43 C44 C45 C40 2.8(7)
C41 C40 C45 C44 -0.6(6)
C7 C40 C45 C44 -174.5(4)
C7 C8 C46 C51 -120.3(4)
C9 C8 C46 C51 47.4(5)
C7 C8 C46 C47 60.4(5)
C9 C8 C46 C47 -131.9(4)
C51 C46 C47 C48 0.2(5)
C8 C46 C47 C48 179.5(3)
C46 C47 C48 C49 -1.3(6)
C47 C48 C49 C50 2.0(6)
C48 C49 C50 C51 -1.6(6)
C49 C50 C51 C46 0.5(6)
C47 C46 C51 C50 0.2(6)
C8 C46 C51 C50 -179.2(4)
C9 C10 C52 C57 -137.2(4)
C11 C10 C52 C57 40.3(5)
C9 C10 C52 C53 38.6(5)
C11 C10 C52 C53 -144.0(4)
C57 C52 C53 C54 2.7(5)
C10 C52 C53 C54 -173.1(3)
C52 C53 C54 C55 -2.0(6)
C53 C54 C55 C56 -0.7(6)
C53 C54 C55 C58 -180.0(3)
C54 C55 C56 C57 2.6(6)
C58 C55 C56 C57 -178.1(3)
C55 C56 C57 C52 -1.8(6)
C53 C52 C57 C56 -0.8(5)
C10 C52 C57 C56 175.1(3)
C54 C55 C58 O4 168.9(4)
C56 C55 C58 O4 -10.4(5)
C54 C55 C58 O3 -11.0(5)
C56 C55 C58 O3 169.7(4)
C13 C12 C59 C64 86.7(6)
C11 C12 C59 C64 -109.6(5)
C13 C12 C59 C60 -93.4(5)
C11 C12 C59 C60 70.3(6)
C64 C59 C60 C61 -1.8(7)
C12 C59 C60 C61 178.3(5)
C59 C60 C61 C62 3.1(9)
C60 C61 C62 C63 -2.1(9)
C61 C62 C63 C64 -0.1(8)
C60 C59 C64 C63 -0.4(6)
C12 C59 C64 C63 179.5(4)
C62 C63 C64 C59 1.4(7)
C12 C13 C65 C66 -57.2(6)
C14 C13 C65 C66 133.3(4)
C12 C13 C65 C70 125.3(5)
C14 C13 C65 C70 -44.2(5)
C70 C65 C66 C67 2.5(5)
C13 C65 C66 C67 -175.1(3)
C65 C66 C67 C68 0.4(6)
C66 C67 C68 C69 -2.4(6)
C67 C68 C69 C70 1.5(6)
C68 C69 C70 C65 1.3(6)
C66 C65 C70 C69 -3.3(5)
C13 C65 C70 C69 174.3(3)
C14 C15 C71 C72 -43.0(6)
C16 C15 C71 C72 140.6(4)
C14 C15 C71 C76 133.3(4)
C16 C15 C71 C76 -43.1(5)
C76 C71 C72 C73 -1.6(5)
C15 C71 C72 C73 174.7(3)
C71 C72 C73 C74 0.8(6)
C72 C73 C74 C75 0.2(6)
C72 C73 C74 C77 -177.8(3)
C73 C74 C75 C76 -0.3(5)
C77 C74 C75 C76 177.8(3)
C74 C75 C76 C71 -0.5(6)
C72 C71 C76 C75 1.5(6)
C15 C71 C76 C75 -174.9(3)
C73 C74 C77 O6 -174.2(4)
C75 C74 C77 O6 7.7(5)
C73 C74 C77 O5 5.6(5)
C75 C74 C77 O5 -172.5(3)
C18 C17 C78 C79 94.0(5)
C16 C17 C78 C79 -69.9(5)
C18 C17 C78 C83 -86.3(5)
C16 C17 C78 C83 109.8(5)
C83 C78 C79 C80 0.8(7)
C17 C78 C79 C80 -179.4(4)
C78 C79 C80 C81 -1.4(8)
C79 C80 C81 C82 0.9(8)
C80 C81 C82 C83 0.1(8)
C81 C82 C83 C78 -0.7(7)
C79 C78 C83 C82 0.2(6)
C17 C78 C83 C82 -179.5(4)
C17 C18 C84 C85 56.2(6)
C19 C18 C84 C85 -128.3(4)
C17 C18 C84 C89 -128.0(5)
C19 C18 C84 C89 47.5(6)
C89 C84 C85 C86 -1.7(6)
C18 C84 C85 C86 174.1(4)
C84 C85 C86 C87 -0.7(6)
C85 C86 C87 C88 3.1(6)
C86 C87 C88 C89 -3.2(7)
C87 C88 C89 C84 0.7(7)
C85 C84 C89 C88 1.7(6)
C18 C84 C89 C88 -174.1(4)
C19 C20 C90 C95 -132.9(4)
C1 C20 C90 C95 46.1(5)
C19 C20 C90 C91 47.9(6)
C1 C20 C90 C91 -133.0(4)
C95 C90 C91 C92 1.2(6)
C20 C90 C91 C92 -179.6(4)
C90 C91 C92 C93 0.3(6)
C91 C92 C93 C94 -1.9(6)
C91 C92 C93 C96 179.5(4)
C92 C93 C94 C95 2.0(6)
C96 C93 C94 C95 -179.4(4)
C93 C94 C95 C90 -0.5(6)
C91 C90 C95 C94 -1.1(6)
C20 C90 C95 C94 179.7(4)
C92 C93 C96 O7 173.7(4)
C94 C93 C96 O7 -4.9(6)
C92 C93 C96 O8 -6.3(6)
C94 C93 C96 O8 175.2(4)

loop_
_platon_squeeze_void_nr
_platon_squeeze_void_average_x
_platon_squeeze_void_average_y
_platon_squeeze_void_average_z
_platon_squeeze_void_volume
_platon_squeeze_void_count_electrons
_platon_squeeze_void_content
1 0.000 0.000 0.000 619 143 ' '
2 -0.016 0.000 0.500 583 121 ' '
3 0.500 0.500 0.000 33 2 ' '
4 0.500 0.500 0.500 36 3 ' '
